data_1563359
loop_
_publ_author_name
'Mila\<sinovi\'c, Valentina'
'Mol\<canov, Kre\<simir'
'Krawczuk, Anna'
'Bogdanov, Nikita E.'
'Zakharov, Boris A.'
'Boldyreva, Elena V.'
'Jelsch, Christian'
'Koji\'c-Prodi\'c, Biserka'

_publ_section_title
;
 Charge density studies of multicentre two-electron bonding of an anion
 radical at non-ambient temperature and pressure
;
_journal_issue 4
_journal_name_full IUCrJ
_journal_page_first
;
;
_journal_paper_doi 10.1107/S2052252521005273
_journal_volume 8
_journal_year 2021
_chemical_formula_moiety 'C15 H7 Cl2 N4 O2'
_chemical_formula_sum 'C15 H7 Cl2 N4 O2'
_chemical_formula_weight 346.132
_space_group_IT_number 14
_space_group_name_Hall '-P 2yn'
_space_group_name_H-M_alt 'P 1 21/n 1'
_symmetry_cell_setting monoclinic
_symmetry_space_group_name_Hall '-P 2yn'
_atom_sites_solution_hydrogens difmap
_atom_sites_solution_primary direct
_atom_sites_solution_secondary difmap
_audit_creation_method 'MoPro v20.01             '
_cell_angle_alpha 90.
_cell_angle_beta 94.7440
_cell_angle_gamma 90.
_cell_formula_units_Z 4
_cell_length_a 6.7983
_cell_length_b 10.0786
_cell_length_c 20.4949(2)
_cell_volume 1399.445(14)
_computing_structure_refinement 'MoPro (J. Appl. Cryst. 2005, 38, 38-54)'
_diffrn_measured_fraction_theta_full 0.985
_diffrn_measured_fraction_theta_max 0.985
_diffrn_radiation_wavelength 1.54184
_diffrn_reflns_av_sigmaI/netI 0.03498
_diffrn_reflns_limit_h_max 8
_diffrn_reflns_limit_h_min -8
_diffrn_reflns_limit_k_max 12
_diffrn_reflns_limit_k_min 0
_diffrn_reflns_limit_l_max 25
_diffrn_reflns_limit_l_min 0
_diffrn_reflns_theta_full 74.33
_diffrn_reflns_theta_max 74.33
_diffrn_reflns_theta_min 4.33
_exptl_crystal_density_diffrn 1.643
_exptl_crystal_density_method 'not measured'
_exptl_crystal_F_000 700
_refine_ls_extinction_method none
_refine_ls_goodness_of_fit_ref 1.271
_refine_ls_hydrogen_treatment refxyz
_refine_ls_matrix_type full
_refine_ls_number_parameters 229
_refine_ls_number_reflns 2822
_refine_ls_number_restraints 0
_refine_ls_restrained_S_all 0.000
_refine_ls_R_factor_all 0.0314
_refine_ls_R_factor_gt 0.0314
_refine_ls_shift/su_max 0.000
_refine_ls_shift/su_mean 0.000
_refine_ls_structure_factor_coef Fsqd
_refine_ls_weighting_scheme sigma
_refine_ls_wR_factor_gt 0.0381
_refine_ls_wR_factor_ref 0.0394
_reflns_number_gt 2822
_reflns_number_total 2822
_reflns_threshold_expression >2.0sigma(I)
_cod_data_source_file lq5037.cif
_cod_data_source_block 180K
_cod_original_sg_symbol_Hall 'P ?'
_cod_original_sg_symbol_H-M 'P ?'
_cod_database_code 1563359

loop_
_symmetry_equiv_pos_as_xyz
'x, y, z'
'-x+1/2, y+1/2, -z+1/2'
'-x, -y, -z'
'x-1/2, -y-1/2, z-1/2'

loop_
_atom_site_type_symbol
_atom_site_label
_atom_site_fract_x
_atom_site_fract_y
_atom_site_fract_z
_atom_site_U_iso_or_equiv
_atom_site_adp_type
_atom_site_occupancy
_atom_site_calc_flag
_atom_site_refinement_flags_posn
_atom_site_refinement_flags_adp
_atom_site_disorder_assembly
_atom_site_disorder_group
Cl Cl1 0.20664(6) 0.11267(4) -0.007053(18) 0.02331(6) Uani 1 d . . . .
Cl Cl2 0.11771(6) 0.28117(4) 0.117273(18) 0.02340(6) Uani 1 d . . . .
O O1 0.13521(14) 0.56705(10) 0.09451(5) 0.02159(17) Uani 1 d . . . .
O O2 0.29019(15) 0.27790(10) -0.11840(5) 0.02454(19) Uani 1 d . . . .
N N1 0.29770(19) 0.81416(13) -0.00669(6) 0.0265(2) Uani 1 d . . . .
N N2 0.41733(19) 0.59836(13) -0.16800(6) 0.0265(2) Uani 1 d . . . .
C C1 0.1810(2) 0.50004(15) 0.04672(7) 0.0156(2) Uani 1 d . . . .
C C2 0.2472(2) 0.56007(14) -0.01167(7) 0.0151(2) Uani 1 d . . . .
C C3 0.2884(2) 0.48663(15) -0.06614(7) 0.0155(2) Uani 1 d . . . .
C C4 0.2640(2) 0.34370(15) -0.06882(7) 0.0165(2) Uani 1 d . . . .
C C5 0.2133(2) 0.28257(14) -0.00758(7) 0.0157(2) Uani 1 d . . . .
C C6 0.1746(2) 0.35457(15) 0.04588(7) 0.0156(2) Uani 1 d . . . .
C C7 0.2750(2) 0.70020(16) -0.00931(7) 0.0182(2) Uani 1 d . . . .
C C8 0.3588(2) 0.54917(15) -0.12219(7) 0.0181(2) Uani 1 d . . . .
N N3 0.31894(19) 0.95328(12) 0.18279(6) 0.0230(2) Uani 1 d . . . .
N N4 0.9934(2) 1.20406(14) 0.24875(7) 0.0322(3) Uani 1 d . . . .
C C9 0.3512(2) 0.99950(16) 0.24435(8) 0.0229(3) Uani 1 d . . . .
H H9 0.243(2) 0.9823(18) 0.279(13) 0.02748 Uani 1 d D U . .
C C10 0.5219(2) 1.06854(15) 0.26349(7) 0.0206(3) Uani 1 d . . . .
H H10 0.549(3) 1.1055(17) 0.313(13) 0.02470 Uani 1 d D U . .
C C11 0.6578(2) 1.08918(15) 0.21775(7) 0.0195(3) Uani 1 d . . . .
C C12 0.6213(2) 1.04229(17) 0.15429(8) 0.0260(3) Uani 1 d . . . .
H H12 0.726(2) 1.0598(19) 0.118(13) 0.03120 Uani 1 d D U . .
C C13 0.4495(3) 0.97286(16) 0.13796(8) 0.0254(3) Uani 1 d . . . .
H H13 0.420(3) 0.9337(17) 0.089(13) 0.03049 Uani 1 d D U . .
C C14 0.1392(3) 0.8762(2) 0.16361(10) 0.0378(3) Uani 1 d . . . .
H H14A 0.050(3) 0.870(2) 0.205(13) 0.05667 Uani 1 d D U . .
H H14B 0.056(3) 0.925(2) 0.123(13) 0.05667 Uani 1 d D U . .
H H14C 0.179(3) 0.778(13) 0.1488(11) 0.05667 Uani 1 d D U . .
C C15 0.8406(3) 1.15536(16) 0.23576(8) 0.0239(3) Uani 1 d . . . .

loop_
_atom_site_aniso_label
_atom_site_aniso_U_11
_atom_site_aniso_U_22
_atom_site_aniso_U_33
_atom_site_aniso_U_12
_atom_site_aniso_U_13
_atom_site_aniso_U_23
Cl1 0.0324(2) 0.0138(2) 0.0239(2) 0.00065(18) 0.00387(17) 0.00042(16)
Cl2 0.0308(2) 0.0223(2) 0.0175(2) -0.00162(18) 0.00463(17) 0.00321(16)
O1 0.0294(6) 0.0183(6) 0.0177(6) -0.0002(5) 0.0056(5) -0.0044(5)
O2 0.0390(7) 0.0168(6) 0.0187(6) 0.0041(5) 0.0074(5) -0.0025(5)
N1 0.0340(8) 0.0128(8) 0.0327(9) -0.0030(7) 0.0023(7) -0.0018(6)
N2 0.0337(8) 0.0274(9) 0.0195(8) -0.0039(7) 0.0082(7) 0.0055(6)
C1 0.0188(8) 0.0142(9) 0.0142(8) 0.0011(7) 0.0031(7) -0.0019(6)
C2 0.0187(8) 0.0114(9) 0.0156(8) 0.0007(7) 0.0025(7) -0.0006(6)
C3 0.0187(8) 0.0143(9) 0.0139(8) 0.0003(7) 0.0041(6) 0.0007(6)
C4 0.0225(9) 0.0131(9) 0.0143(8) 0.0021(7) 0.0033(7) -0.0008(6)
C5 0.0209(8) 0.0117(8) 0.0148(8) 0.0011(7) 0.0029(6) 0.0003(6)
C6 0.0191(8) 0.0147(9) 0.0133(8) 0.0006(7) 0.0029(7) 0.0011(6)
C7 0.0214(9) 0.0137(10) 0.0194(9) -0.0008(7) 0.0021(7) -0.0008(7)
C8 0.0221(9) 0.0172(9) 0.0157(9) 0.0004(7) 0.0047(7) 0.0009(7)
N3 0.0266(8) 0.0185(8) 0.0231(8) 0.0020(6) -0.0033(6) -0.0013(6)
N4 0.0344(9) 0.0358(9) 0.0269(8) -0.0097(8) 0.0056(7) 0.0032(6)
C9 0.0245(10) 0.0249(10) 0.0193(10) 0.0009(8) 0.0014(7) 0.0008(7)
H9 0.02939 0.02982 0.02314 0.00113 0.00167 0.00101
C10 0.0239(9) 0.0222(9) 0.0156(9) 0.0005(8) 0.0013(7) -0.0016(7)
H10 0.02864 0.02663 0.01877 0.00065 0.00161 -0.00196
C11 0.0248(9) 0.0164(9) 0.0174(9) 0.0012(7) 0.0021(7) 0.0010(6)
C12 0.0324(11) 0.0287(10) 0.0175(10) 0.0011(8) 0.0055(8) -0.0004(7)
H12 0.03887 0.03449 0.02094 0.00133 0.00665 -0.00052
C13 0.0320(11) 0.0255(10) 0.0180(9) 0.0027(8) -0.0018(8) -0.0044(7)
H13 0.03840 0.03063 0.02166 0.00328 -0.00212 -0.00528
C14 0.0337(12) 0.0333(12) 0.0445(14) -0.0075(10) -0.0081(9) -0.0065(10)
H14A 0.05050 0.04994 0.06672 -0.01128 -0.01220 -0.00972
H14B 0.05050 0.04994 0.06672 -0.01128 -0.01220 -0.00972
H14C 0.05050 0.04994 0.06672 -0.01128 -0.01220 -0.00972
C15 0.0252(10) 0.0245(10) 0.0223(9) -0.0044(8) 0.0040(8) 0.0024(7)

loop_
_atom_type_symbol
_atom_type_description
_atom_type_scat_dispersion_real
_atom_type_scat_dispersion_imag
_atom_type_scat_source
C C 0.0192 0.0096 'Clementi & Roetti 1974. Atomic Data & Nuclear Data Tables. 14, 177'
H H 0.0000 0.0000 'Clementi & Roetti 1974. Atomic Data & Nuclear Data Tables. 14, 177'
N N 0.0330 0.0189 'Clementi & Roetti 1974. Atomic Data & Nuclear Data Tables. 14, 177'
O O 0.0517 0.0336 'Clementi & Roetti 1974. Atomic Data & Nuclear Data Tables. 14, 177'
Cl Cl 0.3656 0.7106 'Clementi & Roetti 1974. Atomic Data & Nuclear Data Tables. 14, 177'

loop_
_geom_angle_atom_site_label_1
_geom_angle_atom_site_label_2
_geom_angle_atom_site_label_3
_geom_angle
_geom_angle_site_symmetry_1
_geom_angle_site_symmetry_2
_geom_angle_site_symmetry_3
_geom_angle_publ_flag
O1 C1 C6 122.68(12) . . . ?
O1 C1 C2 122.50(12) . . . ?
C6 C1 C2 114.81(12) . . . ?
C1 C2 C7 115.86(12) . . . ?
C1 C2 C3 122.70(12) . . . ?
C7 C2 C3 121.40(12) . . . ?
C4 C3 C8 116.93(12) . . . ?
C4 C3 C2 122.03(12) . . . ?
C8 C3 C2 121.04(12) . . . ?
O2 C4 C5 122.53(12) . . . ?
O2 C4 C3 122.62(12) . . . ?
C5 C4 C3 114.80(12) . . . ?
Cl1 C5 C6 121.47(11) . . . ?
Cl1 C5 C4 115.73(10) . . . ?
C6 C5 C4 122.80(12) . . . ?
Cl2 C6 C5 122.08(10) . . . ?
Cl2 C6 C1 115.50(10) . . . ?
C5 C6 C1 122.41(12) . . . ?
N1 C7 C2 179.298(8) . . . ?
N2 C8 C3 179.019(12) . . . ?
C13 N3 C9 121.63(12) . . . ?
C13 N3 C14 118.36(13) . . . ?
C9 N3 C14 119.99(13) . . . ?
N3 C9 C10 120.57(13) . . . ?
N3 C9 H9 120.(13) . . . ?
C10 C9 H9 120.(3) . . . ?
C9 C10 C11 118.35(13) . . . ?
C9 C10 H10 121.(3) . . . ?
C11 C10 H10 121.(10) . . . ?
C15 C11 C10 120.58(13) . . . ?
C15 C11 C12 118.99(13) . . . ?
C10 C11 C12 120.40(13) . . . ?
C13 C12 C11 118.87(14) . . . ?
C13 C12 H12 120.(3) . . . ?
C11 C12 H12 121.(13) . . . ?
N3 C13 C12 120.17(13) . . . ?
N3 C13 H13 120.(10) . . . ?
C12 C13 H13 120.(3) . . . ?
N3 C14 H14B 109.(3) . . . ?
N3 C14 H14C 110.(4) . . . ?
N3 C14 H14A 109.(3) . . . ?
H14B C14 H14C 109.(5) . . . ?
H14B C14 H14A 109.(15) . . . ?
H14C C14 H14A 109.(5) . . . ?
N4 C15 C11 176.61(4) . . . ?

loop_
_geom_bond_atom_site_label_1
_geom_bond_atom_site_label_2
_geom_bond_distance
_geom_bond_site_symmetry_2
_geom_bond_publ_flag
Cl1 C5 1.7130(15) . ?
Cl2 C6 1.7121(14) . ?
O1 C1 1.2502(16) . ?
O2 C4 1.2384(17) . ?
N1 C7 1.1595(18) . ?
N2 C8 1.1609(18) . ?
C1 C6 1.467(2) . ?
C1 C2 1.4456(19) . ?
C2 C7 1.425(2) . ?
C2 C3 1.3871(19) . ?
C3 C4 1.451(2) . ?
C3 C8 1.427(2) . ?
C4 C5 1.465(2) . ?
C5 C6 1.3581(19) . ?
N3 C13 1.344(2) . ?
N3 C9 1.3457(19) . ?
N3 C14 1.474(2) . ?
N4 C15 1.1598(19) . ?
C9 C10 1.382(2) . ?
C9 H9 1.08(19) . ?
C10 C11 1.385(2) . ?
C10 H10 1.1(2) . ?
C11 C15 1.432(2) . ?
C11 C12 1.387(2) . ?
C12 C13 1.379(2) . ?
C12 H12 1.08(19) . ?
C13 H13 1.1(2) . ?
C14 H14B 1.08(19) . ?
C14 H14C 1.08(12) . ?
C14 H14A 1.1(2) . ?

loop_
_geom_hbond_atom_site_label_D
_geom_hbond_atom_site_label_H
_geom_hbond_atom_site_label_A
_geom_hbond_distance_DH
_geom_hbond_distance_HA
_geom_hbond_distance_DA
_geom_hbond_angle_DHA
_geom_hbond_site_symmetry_A
C13 H13 N1 1.1(2) 2.4(2) 3.450(2) 166.(2) 1
C14 H14C O1 1.08(12) 2.41(11) 3.421(2) 156.6(9) 1
C10 H10 O1 1.1(2) 2.4(2) 3.1819(18) 129.(13) 2
C13 H13 Cl1 1.1(2) 2.96(16) 3.5683(16) 116.(10) 1_565
C12 H12 N1 1.08(19) 2.6(2) 3.438(2) 133.(13) 3_675
C10 H10 O2 1.1(2) 2.38(14) 3.2940(19) 141.(9) 4_676

loop_
_geom_torsion_atom_site_label_1
_geom_torsion_atom_site_label_2
_geom_torsion_atom_site_label_3
_geom_torsion_atom_site_label_4
_geom_torsion_site_symmetry_1
_geom_torsion_site_symmetry_2
_geom_torsion_site_symmetry_3
_geom_torsion_site_symmetry_4
_geom_torsion
_geom_torsion_publ_flag
Cl1 C5 C6 Cl2 . . . . 0.26(11) ?
Cl1 C5 C6 C1 . . . . 179.50(13) ?
Cl1 C5 C4 O2 . . . . 3.73(14) ?
Cl1 C5 C4 C3 . . . . -174.04(13) ?
Cl2 C6 C5 C4 . . . . -179.42(13) ?
Cl2 C6 C1 O1 . . . . -4.68(13) ?
Cl2 C6 C1 C2 . . . . 174.45(12) ?
O1 C1 C6 C5 . . . . 176.04(15) ?
O1 C1 C2 C7 . . . . 5.62(14) ?
O1 C1 C2 C3 . . . . -176.57(15) ?
O2 C4 C5 C6 . . . . -176.57(16) ?
O2 C4 C3 C8 . . . . -4.42(15) ?
O2 C4 C3 C2 . . . . 176.07(15) ?
C1 C6 C5 C4 . . . . -0.19(16) ?
C1 C2 C3 C4 . . . . 1.25(16) ?
C1 C2 C3 C8 . . . . -178.24(16) ?
C2 C1 C6 C5 . . . . -4.83(17) ?
C2 C3 C4 C5 . . . . -6.16(15) ?
C3 C4 C5 C6 . . . . 5.66(17) ?
C3 C2 C1 C6 . . . . 4.30(15) ?
C4 C3 C2 C7 . . . . 178.95(16) ?
C5 C4 C3 C8 . . . . 173.35(16) ?
C6 C1 C2 C7 . . . . -173.51(16) ?
C7 C2 C3 C8 . . . . -0.54(16) ?
N3 C13 C12 C11 . . . . 1.06(17) ?
N3 C13 C12 H12 . . . . -179.(4) ?
N3 C9 C10 C11 . . . . 0.24(16) ?
N3 C9 C10 H10 . . . . -180.(4) ?
C9 N3 C13 C12 . . . . -0.31(17) ?
C9 N3 C13 H13 . . . . 179.(4) ?
C9 N3 C14 H14B . . . . 121.(3) ?
C9 N3 C14 H14C . . . . -118.(6) ?
C9 N3 C14 H14A . . . . 2.(3) ?
C9 C10 C11 C15 . . . . -177.44(17) ?
C9 C10 C11 C12 . . . . 0.53(18) ?
H9 C9 N3 C13 . . . . 180.(5) ?
H9 C9 N3 C14 . . . . -2.(5) ?
H9 C9 C10 C11 . . . . -180.(5) ?
H9 C9 C10 H10 . . . . 0.(6) ?
C10 C9 N3 C13 . . . . -0.35(17) ?
C10 C9 N3 C14 . . . . 178.07(17) ?
C10 C11 C12 C13 . . . . -1.17(17) ?
C10 C11 C12 H12 . . . . 179.(4) ?
H10 C10 C11 C15 . . . . 3.(5) ?
H10 C10 C11 C12 . . . . -179.(5) ?
C11 C12 C13 H13 . . . . -179.(3) ?
C12 C13 N3 C14 . . . . -178.76(18) ?
H12 C12 C13 H13 . . . . 1.(6) ?
H12 C12 C11 C15 . . . . -3.(4) ?
C13 N3 C14 H14B . . . . -60.(3) ?
C13 N3 C14 H14C . . . . 60.(5) ?
C13 N3 C14 H14A . . . . -180.(4) ?
C13 C12 C11 C15 . . . . 176.83(18) ?
H13 C13 N3 C14 . . . . 1.(5) ?
